data_4302543
loop_
_publ_author_name
'Jean-Claude G. B\"unzli'
'Nail M. Shavaleev'
'Rosario Scopelliti'
'Fr\'ed\'eric Gumy'

_publ_contact_author_address
;Ecole polytechnique f\'ed\'erale de Lausanne
Institut des sciences et ing\'enierie chimiques
EPFL SB ISIC LCSL
BCH 1402 (B\^at. BCH)
CH-1015 Lausanne
Switzerland
;
_publ_contact_author_email jean-claude.bunzli@epfl.ch
_publ_contact_author_fax '+41 21 693 98 25'
_publ_contact_author_name 'Jean-Claude B\"unzli'
_publ_contact_author_phone '+41 21 693 98 21'
_publ_section_title
;
Benzothiazole- and Benzoxazole-Substituted Pyridine-2-Carboxylates as
Efficient Sensitizers of Europium Luminescence
;
_journal_name_full 'Inorganic Chemistry'
_journal_page_first 6178
_journal_page_last 6191
_journal_paper_doi 10.1021/ic9005136
_journal_volume 48
_journal_year 2009
_chemical_formula_moiety 'C39 H25 N6 O8 S3 Tb, C2 H6 O, H2 O'
_chemical_formula_sum 'C41 H33 N6 O10 S3 Tb'
_chemical_formula_weight 1024.83
_chemical_name_systematic
; 
 ? 
;
_space_group_IT_number 2
_symmetry_cell_setting triclinic
_symmetry_space_group_name_Hall '-P 1'
_symmetry_space_group_name_H-M 'P -1'
_atom_sites_solution_hydrogens geom
_atom_sites_solution_primary direct
_atom_sites_solution_secondary difmap
_audit_creation_method SHELXL-97
_cell_angle_alpha 117.824(9)
_cell_angle_beta 91.976(8)
_cell_angle_gamma 112.547(7)
_cell_formula_units_Z 2
_cell_length_a 12.1594(12)
_cell_length_b 14.6122(19)
_cell_length_c 14.7852(17)
_cell_measurement_reflns_used 98
_cell_measurement_temperature 100(2)
_cell_measurement_theta_max 22.498
_cell_measurement_theta_min 4.201
_cell_volume 2071.1(5)
_computing_cell_refinement 'Dirax/lsq (Duisenberg & Schreurs, 1989-2000)'
_computing_data_collection 'Collect (Bruker AXS BV, 1997-2004)'
_computing_data_reduction 'EvalCCD (Duisenberg & Schreurs, 1990-2000)'
_computing_molecular_graphics 'Bruker SHELXTL'
_computing_publication_material 'Bruker SHELXTL'
_computing_structure_refinement 'SHELXL-97 (Sheldrick, 1997)'
_computing_structure_solution 'SHELXS-97 (Sheldrick, 1990)'
_diffrn_ambient_temperature 100(2)
_diffrn_measured_fraction_theta_full 0.997
_diffrn_measured_fraction_theta_max 0.997
_diffrn_measurement_device_type 'Bruker APEX II CCD'
_diffrn_measurement_method 'phi and omega scans'
_diffrn_radiation_monochromator graphite
_diffrn_radiation_source 'fine-focus sealed tube'
_diffrn_radiation_type MoK\a
_diffrn_radiation_wavelength 0.71073
_diffrn_reflns_av_R_equivalents 0.0663
_diffrn_reflns_av_sigmaI/netI 0.0525
_diffrn_reflns_limit_h_max 15
_diffrn_reflns_limit_h_min -15
_diffrn_reflns_limit_k_max 18
_diffrn_reflns_limit_k_min -18
_diffrn_reflns_limit_l_max 19
_diffrn_reflns_limit_l_min -19
_diffrn_reflns_number 50589
_diffrn_reflns_theta_full 27.50
_diffrn_reflns_theta_max 27.50
_diffrn_reflns_theta_min 3.31
_exptl_absorpt_coefficient_mu 1.925
_exptl_absorpt_correction_T_max 1.0000
_exptl_absorpt_correction_T_min 0.8702
_exptl_absorpt_correction_type multi-scan
_exptl_absorpt_process_details 'SADABS V2.10, G.M. Sheldrick, 2003'
_exptl_crystal_colour colourless
_exptl_crystal_density_diffrn 1.643
_exptl_crystal_density_method 'not measured'
_exptl_crystal_description prismatic
_exptl_crystal_F_000 1028
_exptl_crystal_size_max 0.21
_exptl_crystal_size_mid 0.14
_exptl_crystal_size_min 0.14
_refine_diff_density_max 1.007
_refine_diff_density_min -1.070
_refine_diff_density_rms 0.121
_refine_ls_extinction_method none
_refine_ls_goodness_of_fit_ref 1.126
_refine_ls_hydrogen_treatment riding
_refine_ls_matrix_type full
_refine_ls_number_parameters 568
_refine_ls_number_reflns 9480
_refine_ls_number_restraints 18
_refine_ls_restrained_S_all 1.130
_refine_ls_R_factor_all 0.0489
_refine_ls_R_factor_gt 0.0385
_refine_ls_shift/su_max 0.001
_refine_ls_shift/su_mean 0.000
_refine_ls_structure_factor_coef Fsqd
_refine_ls_weighting_details 'calc w=1/[\s^2^(Fo^2^)+(0.0185P)^2^+3.8312P] where P=(Fo^2^+2Fc^2^)/3'
_refine_ls_weighting_scheme calc
_refine_ls_wR_factor_gt 0.0731
_refine_ls_wR_factor_ref 0.0771
_reflns_number_gt 8316
_reflns_number_total 9480
_reflns_threshold_expression >2sigma(I)
_cod_data_source_file ic9005136_si_001_12.cif
_cod_data_source_block '[Tb(LS)3(H2O)2)]'
_cod_depositor_comments
;
The following automatic conversions were performed:
'_symmetry_cell_setting' value 'Triclinic' changed to 'triclinic'
according to '/home/saulius/struct/CIF-dictionaries/cif_core.dic'
dictionary named 'cif_core.dic' version 2.4.1 from 2010-06-29.

Automatic conversion script
Id: cif_fix_enum 1527 2010-12-29 10:47:43Z saulius 
;
_cod_original_cell_volume 2071.1(4)
_cod_database_code 4302543

loop_
_symmetry_equiv_pos_as_xyz
'x, y, z'
'-x, -y, -z'

loop_
_atom_site_label
_atom_site_type_symbol
_atom_site_fract_x
_atom_site_fract_y
_atom_site_fract_z
_atom_site_U_iso_or_equiv
_atom_site_adp_type
_atom_site_occupancy
_atom_site_symmetry_multiplicity
_atom_site_calc_flag
_atom_site_refinement_flags
_atom_site_disorder_assembly
_atom_site_disorder_group
Tb1 Tb 0.288845(16) 0.159128(14) 0.395274(14) 0.01265(5) Uani 1 1 d . . .
S1 S 0.62859(9) 0.15550(9) 0.61095(8) 0.0237(2) Uani 1 1 d . . .
S2 S -0.05027(9) 0.13402(8) 0.15358(8) 0.0207(2) Uani 1 1 d . . .
S3 S 0.04025(10) -0.31910(8) 0.21588(8) 0.0269(2) Uani 1 1 d . . .
O1 O 0.1238(2) 0.1636(2) 0.4717(2) 0.0194(6) Uani 1 1 d . . .
O2 O 0.0121(3) 0.1461(2) 0.5857(2) 0.0285(7) Uani 1 1 d . . .
O3 O 0.4153(2) 0.3480(2) 0.53931(19) 0.0180(6) Uani 1 1 d . . .
O4 O 0.4694(2) 0.5374(2) 0.6427(2) 0.0237(6) Uani 1 1 d . . .
O5 O 0.3165(2) 0.0157(2) 0.2517(2) 0.0227(6) Uani 1 1 d . . .
O6 O 0.4115(3) 0.0363(2) 0.1308(2) 0.0299(7) Uani 1 1 d . . .
O7 O 0.4127(2) 0.2387(2) 0.3011(2) 0.0192(6) Uani 1 1 d D . .
H7A H 0.460(3) 0.319(2) 0.319(3) 0.029 Uiso 1 1 d D . .
H7B H 0.421(4) 0.186(3) 0.233(2) 0.029 Uiso 1 1 d D . .
O8 O 0.1704(3) -0.0361(2) 0.3558(2) 0.0214(6) Uani 1 1 d D . .
H8A H 0.193(3) -0.092(3) 0.303(3) 0.032 Uiso 1 1 d D . .
H8B H 0.096(3) -0.077(3) 0.373(3) 0.032 Uiso 1 1 d D . .
N1 N 0.3011(3) 0.1496(2) 0.5641(2) 0.0156(6) Uani 1 1 d . . .
N2 N 0.4925(3) 0.1577(2) 0.4723(2) 0.0159(6) Uani 1 1 d . . .
N3 N 0.2438(3) 0.3177(2) 0.4002(2) 0.0153(6) Uani 1 1 d . . .
N4 N 0.1053(3) 0.0928(2) 0.2353(2) 0.0163(7) Uani 1 1 d . . .
N5 N 0.2415(3) -0.2124(2) 0.1458(2) 0.0190(7) Uani 1 1 d . . .
N6 N 0.0744(3) -0.5008(3) 0.1012(2) 0.0213(7) Uani 1 1 d . . .
C1 C 0.1038(3) 0.1504(3) 0.5499(3) 0.0202(8) Uani 1 1 d . . .
C2 C 0.2036(3) 0.1421(3) 0.6055(3) 0.0185(8) Uani 1 1 d . . .
C3 C 0.1955(4) 0.1284(4) 0.6924(3) 0.0285(10) Uani 1 1 d . . .
H3 H 0.1252 0.1235 0.7197 0.034 Uiso 1 1 calc R . .
C4 C 0.2911(4) 0.1221(4) 0.7384(3) 0.0356(11) Uani 1 1 d . . .
H4 H 0.2877 0.1131 0.7980 0.043 Uiso 1 1 calc R . .
C5 C 0.3921(4) 0.1291(4) 0.6962(3) 0.0281(9) Uani 1 1 d . . .
H5 H 0.4587 0.1243 0.7259 0.034 Uiso 1 1 calc R . .
C6 C 0.3937(3) 0.1434(3) 0.6092(3) 0.0189(8) Uani 1 1 d . . .
C7 C 0.4960(3) 0.1519(3) 0.5580(3) 0.0164(8) Uani 1 1 d . . .
C8 C 0.6893(4) 0.1684(3) 0.5106(3) 0.0225(8) Uani 1 1 d . . .
C9 C 0.8044(4) 0.1782(4) 0.4937(4) 0.0329(10) Uani 1 1 d . . .
H9 H 0.8616 0.1795 0.5402 0.040 Uiso 1 1 calc R . .
C10 C 0.8320(4) 0.1859(4) 0.4072(4) 0.0348(11) Uani 1 1 d . . .
H10 H 0.9100 0.1934 0.3941 0.042 Uiso 1 1 calc R . .
C11 C 0.7472(4) 0.1830(4) 0.3384(4) 0.0308(10) Uani 1 1 d . . .
H11 H 0.7683 0.1876 0.2789 0.037 Uiso 1 1 calc R . .
C12 C 0.6328(4) 0.1736(3) 0.3551(3) 0.0218(8) Uani 1 1 d . . .
H12 H 0.5761 0.1720 0.3079 0.026 Uiso 1 1 calc R . .
C13 C 0.6028(3) 0.1664(3) 0.4424(3) 0.0178(8) Uani 1 1 d . . .
C14 C 0.4074(3) 0.4394(3) 0.5611(3) 0.0171(8) Uani 1 1 d . . .
C15 C 0.3134(3) 0.4275(3) 0.4813(3) 0.0171(8) Uani 1 1 d . . .
C16 C 0.2979(4) 0.5210(3) 0.4916(3) 0.0219(8) Uani 1 1 d . . .
H16 H 0.3479 0.5971 0.5502 0.026 Uiso 1 1 calc R . .
C17 C 0.2085(4) 0.5015(3) 0.4151(3) 0.0265(9) Uani 1 1 d . . .
H17 H 0.1971 0.5641 0.4195 0.032 Uiso 1 1 calc R . .
C18 C 0.1356(4) 0.3883(3) 0.3315(3) 0.0243(9) Uani 1 1 d . . .
H18 H 0.0729 0.3724 0.2785 0.029 Uiso 1 1 calc R . .
C19 C 0.1558(3) 0.2987(3) 0.3267(3) 0.0175(8) Uani 1 1 d . . .
C20 C 0.0814(3) 0.1762(3) 0.2431(3) 0.0163(8) Uani 1 1 d . . .
C21 C -0.0787(3) -0.0089(3) 0.0995(3) 0.0190(8) Uani 1 1 d . . .
C22 C -0.1796(4) -0.1083(3) 0.0174(3) 0.0249(9) Uani 1 1 d . . .
H22 H -0.2417 -0.1025 -0.0171 0.030 Uiso 1 1 calc R . .
C23 C -0.1852(4) -0.2152(3) -0.0114(3) 0.0263(9) Uani 1 1 d . . .
H23 H -0.2530 -0.2841 -0.0657 0.032 Uiso 1 1 calc R . .
C24 C -0.0915(4) -0.2229(3) 0.0390(3) 0.0238(9) Uani 1 1 d . . .
H24 H -0.0971 -0.2971 0.0176 0.029 Uiso 1 1 calc R . .
C25 C 0.0093(4) -0.1239(3) 0.1196(3) 0.0198(8) Uani 1 1 d . . .
H25 H 0.0730 -0.1299 0.1519 0.024 Uiso 1 1 calc R . .
C26 C 0.0146(3) -0.0147(3) 0.1520(3) 0.0168(8) Uani 1 1 d . . .
C27 C 0.3558(3) -0.0218(3) 0.1703(3) 0.0216(9) Uani 1 1 d . . .
C28 C 0.3328(3) -0.1474(3) 0.1210(3) 0.0192(8) Uani 1 1 d . . .
C29 C 0.4025(4) -0.1900(3) 0.0560(3) 0.0242(9) Uani 1 1 d . . .
H29 H 0.4657 -0.1416 0.0397 0.029 Uiso 1 1 calc R . .
C30 C 0.3777(4) -0.3056(4) 0.0150(3) 0.0277(10) Uani 1 1 d . . .
H30 H 0.4251 -0.3366 -0.0283 0.033 Uiso 1 1 calc R . .
C31 C 0.2839(4) -0.3740(3) 0.0382(3) 0.0249(9) Uani 1 1 d . . .
H31 H 0.2648 -0.4531 0.0107 0.030 Uiso 1 1 calc R . .
C32 C 0.2170(3) -0.3247(3) 0.1034(3) 0.0186(8) Uani 1 1 d . . .
C33 C 0.1149(4) -0.3911(3) 0.1324(3) 0.0212(8) Uani 1 1 d . . .
C34 C -0.0216(4) -0.5342(3) 0.1448(3) 0.0210(8) Uani 1 1 d . . .
C35 C -0.0901(4) -0.6471(3) 0.1258(3) 0.0255(9) Uani 1 1 d . . .
H35 H -0.0716 -0.7082 0.0804 0.031 Uiso 1 1 calc R . .
C36 C -0.1844(4) -0.6676(3) 0.1742(3) 0.0286(10) Uani 1 1 d . . .
H36 H -0.2314 -0.7437 0.1609 0.034 Uiso 1 1 calc R . .
C37 C -0.2117(4) -0.5791(4) 0.2419(4) 0.0331(10) Uani 1 1 d . . .
H37 H -0.2756 -0.5953 0.2755 0.040 Uiso 1 1 calc R . .
C38 C -0.1476(4) -0.4672(4) 0.2614(3) 0.0341(11) Uani 1 1 d . . .
H38 H -0.1670 -0.4069 0.3069 0.041 Uiso 1 1 calc R . .
C39 C -0.0534(4) -0.4469(3) 0.2112(3) 0.0254(9) Uani 1 1 d . . .
C40 C 0.6210(5) -0.5548(4) -0.2195(4) 0.0484(14) Uani 1 1 d . . .
H40A H 0.5963 -0.5768 -0.2933 0.073 Uiso 1 1 calc R . .
H40B H 0.6289 -0.6182 -0.2176 0.073 Uiso 1 1 calc R . .
H40C H 0.7004 -0.4849 -0.1835 0.073 Uiso 1 1 calc R . .
C41 C 0.5243(5) -0.5309(5) -0.1639(4) 0.0478(13) Uani 1 1 d . . .
H41A H 0.4423 -0.5984 -0.2044 0.057 Uiso 1 1 calc R . .
H41B H 0.5433 -0.5187 -0.0924 0.057 Uiso 1 1 calc R . .
O9 O 0.5220(3) -0.4300(3) -0.1553(2) 0.0405(8) Uani 1 1 d . . .
H9A H 0.5169 -0.4362 -0.2148 0.061 Uiso 1 1 calc R . .
O10 O 0.6474(4) 0.0450(4) 0.0823(4) 0.0749(13) Uani 1 1 d D . .
H10A H 0.563(4) 0.039(6) 0.099(5) 0.112 Uiso 1 1 d D . .
H10B H 0.621(5) 0.004(6) -0.0003(19) 0.112 Uiso 1 1 d D . .

loop_
_atom_site_aniso_label
_atom_site_aniso_U_11
_atom_site_aniso_U_22
_atom_site_aniso_U_33
_atom_site_aniso_U_23
_atom_site_aniso_U_13
_atom_site_aniso_U_12
Tb1 0.01312(9) 0.01045(8) 0.01432(9) 0.00615(6) 0.00397(6) 0.00561(6)
S1 0.0211(5) 0.0312(5) 0.0248(5) 0.0165(4) 0.0047(4) 0.0150(4)
S2 0.0185(5) 0.0173(4) 0.0238(5) 0.0089(4) 0.0002(4) 0.0085(4)
S3 0.0334(6) 0.0141(4) 0.0289(6) 0.0078(4) 0.0121(5) 0.0106(4)
O1 0.0196(13) 0.0215(13) 0.0265(15) 0.0155(12) 0.0101(11) 0.0137(11)
O2 0.0227(15) 0.0336(16) 0.0460(18) 0.0272(14) 0.0232(14) 0.0185(13)
O3 0.0209(13) 0.0126(12) 0.0184(13) 0.0067(10) 0.0005(11) 0.0077(10)
O4 0.0293(15) 0.0114(12) 0.0196(14) 0.0048(11) -0.0004(12) 0.0043(11)
O5 0.0268(15) 0.0154(12) 0.0239(14) 0.0083(11) 0.0142(12) 0.0097(11)
O6 0.0383(17) 0.0211(14) 0.0247(15) 0.0120(12) 0.0147(13) 0.0076(13)
O7 0.0246(14) 0.0124(12) 0.0199(14) 0.0081(11) 0.0092(11) 0.0078(11)
O8 0.0275(15) 0.0129(12) 0.0218(14) 0.0089(11) 0.0106(12) 0.0070(11)
N1 0.0165(15) 0.0115(13) 0.0153(15) 0.0052(12) 0.0054(12) 0.0053(12)
N2 0.0162(15) 0.0137(14) 0.0170(16) 0.0068(12) 0.0038(13) 0.0076(12)
N3 0.0150(15) 0.0126(14) 0.0187(16) 0.0081(12) 0.0053(13) 0.0065(12)
N4 0.0189(16) 0.0125(14) 0.0150(15) 0.0063(12) 0.0036(13) 0.0058(12)
N5 0.0198(16) 0.0149(14) 0.0181(16) 0.0057(13) 0.0020(13) 0.0080(13)
N6 0.0246(18) 0.0171(15) 0.0219(17) 0.0090(13) -0.0001(14) 0.0111(13)
C1 0.0189(19) 0.0141(17) 0.027(2) 0.0089(16) 0.0098(16) 0.0090(15)
C2 0.0207(19) 0.0175(17) 0.0194(19) 0.0093(15) 0.0087(16) 0.0105(15)
C3 0.029(2) 0.041(2) 0.029(2) 0.024(2) 0.0187(19) 0.0199(19)
C4 0.044(3) 0.054(3) 0.027(2) 0.031(2) 0.017(2) 0.026(2)
C5 0.030(2) 0.042(2) 0.024(2) 0.0228(19) 0.0108(18) 0.020(2)
C6 0.0204(19) 0.0168(17) 0.0190(19) 0.0086(15) 0.0042(16) 0.0089(15)
C7 0.0162(18) 0.0119(16) 0.0201(19) 0.0075(14) 0.0032(15) 0.0066(14)
C8 0.022(2) 0.026(2) 0.026(2) 0.0166(17) 0.0067(17) 0.0132(16)
C9 0.020(2) 0.044(3) 0.046(3) 0.026(2) 0.009(2) 0.0205(19)
C10 0.024(2) 0.049(3) 0.050(3) 0.032(2) 0.020(2) 0.024(2)
C11 0.029(2) 0.043(3) 0.037(3) 0.027(2) 0.020(2) 0.023(2)
C12 0.023(2) 0.0251(19) 0.025(2) 0.0156(17) 0.0100(17) 0.0140(16)
C13 0.0145(18) 0.0165(17) 0.025(2) 0.0117(15) 0.0074(15) 0.0087(14)
C14 0.0172(18) 0.0160(17) 0.0162(18) 0.0091(15) 0.0054(15) 0.0048(14)
C15 0.0180(18) 0.0159(17) 0.0185(19) 0.0091(15) 0.0053(15) 0.0085(14)
C16 0.023(2) 0.0153(17) 0.024(2) 0.0081(16) 0.0029(16) 0.0083(15)
C17 0.033(2) 0.0160(18) 0.030(2) 0.0097(17) 0.0017(19) 0.0147(17)
C18 0.025(2) 0.0185(18) 0.028(2) 0.0111(17) 0.0004(17) 0.0112(16)
C19 0.0166(18) 0.0155(17) 0.0184(19) 0.0079(15) 0.0033(15) 0.0066(14)
C20 0.0191(18) 0.0156(17) 0.0148(18) 0.0091(14) 0.0052(15) 0.0070(14)
C21 0.0200(19) 0.0179(17) 0.021(2) 0.0110(15) 0.0070(16) 0.0096(15)
C22 0.019(2) 0.0218(19) 0.027(2) 0.0098(17) 0.0006(17) 0.0075(16)
C23 0.024(2) 0.0174(18) 0.023(2) 0.0039(16) 0.0006(17) 0.0043(16)
C24 0.029(2) 0.0131(17) 0.021(2) 0.0064(15) 0.0056(17) 0.0054(15)
C25 0.023(2) 0.0183(18) 0.0185(19) 0.0099(15) 0.0043(16) 0.0098(15)
C26 0.0175(18) 0.0177(17) 0.0162(18) 0.0101(15) 0.0072(15) 0.0072(14)
C27 0.0182(19) 0.0188(18) 0.021(2) 0.0072(16) 0.0053(16) 0.0055(15)
C28 0.0169(18) 0.0201(18) 0.0174(19) 0.0063(15) 0.0019(15) 0.0101(15)
C29 0.021(2) 0.026(2) 0.022(2) 0.0087(17) 0.0067(17) 0.0122(17)
C30 0.034(2) 0.034(2) 0.019(2) 0.0091(18) 0.0086(18) 0.025(2)
C31 0.033(2) 0.0238(19) 0.021(2) 0.0091(17) 0.0034(18) 0.0191(18)
C32 0.0210(19) 0.0187(17) 0.0139(18) 0.0060(15) -0.0006(15) 0.0106(15)
C33 0.025(2) 0.0192(18) 0.0164(19) 0.0063(15) 0.0002(16) 0.0117(16)
C34 0.027(2) 0.0192(18) 0.0177(19) 0.0098(15) -0.0004(16) 0.0111(16)
C35 0.031(2) 0.0191(18) 0.024(2) 0.0094(16) -0.0027(18) 0.0115(17)
C36 0.033(2) 0.023(2) 0.029(2) 0.0160(18) 0.0013(19) 0.0091(18)
C37 0.036(3) 0.027(2) 0.035(3) 0.017(2) 0.013(2) 0.0113(19)
C38 0.042(3) 0.021(2) 0.031(2) 0.0095(18) 0.017(2) 0.0123(19)
C39 0.032(2) 0.0148(17) 0.022(2) 0.0065(16) 0.0042(18) 0.0083(16)
C40 0.056(3) 0.040(3) 0.039(3) 0.010(2) -0.003(3) 0.027(3)
C41 0.063(4) 0.052(3) 0.046(3) 0.032(3) 0.014(3) 0.034(3)
O9 0.051(2) 0.0474(19) 0.0272(17) 0.0148(15) 0.0080(15) 0.0321(17)
O10 0.068(3) 0.073(3) 0.063(3) 0.030(2) 0.011(2) 0.021(3)

loop_
_atom_type_symbol
_atom_type_description
_atom_type_scat_dispersion_real
_atom_type_scat_dispersion_imag
_atom_type_scat_source
C C 0.0033 0.0016 'International Tables Vol C Tables 4.2.6.8 and 6.1.1.4'
H H 0.0000 0.0000 'International Tables Vol C Tables 4.2.6.8 and 6.1.1.4'
N N 0.0061 0.0033 'International Tables Vol C Tables 4.2.6.8 and 6.1.1.4'
O O 0.0106 0.0060 'International Tables Vol C Tables 4.2.6.8 and 6.1.1.4'
S S 0.1246 0.1234 'International Tables Vol C Tables 4.2.6.8 and 6.1.1.4'
Tb Tb -0.1723 4.1537 'International Tables Vol C Tables 4.2.6.8 and 6.1.1.4'

loop_
_geom_angle_atom_site_label_1
_geom_angle_atom_site_label_2
_geom_angle_atom_site_label_3
_geom_angle
_geom_angle_site_symmetry_1
_geom_angle_site_symmetry_3
_geom_angle_publ_flag
O5 Tb1 O1 134.29(9) . . ?
O5 Tb1 O3 136.70(9) . . ?
O1 Tb1 O3 88.42(9) . . ?
O5 Tb1 O8 64.15(9) . . ?
O1 Tb1 O8 75.38(9) . . ?
O3 Tb1 O8 140.93(9) . . ?
O5 Tb1 O7 69.27(9) . . ?
O1 Tb1 O7 140.60(9) . . ?
O3 Tb1 O7 81.11(9) . . ?
O8 Tb1 O7 132.77(8) . . ?
O5 Tb1 N3 127.35(10) . . ?
O1 Tb1 N3 71.14(9) . . ?
O3 Tb1 N3 64.75(9) . . ?
O8 Tb1 N3 136.71(9) . . ?
O7 Tb1 N3 70.03(9) . . ?
O5 Tb1 N1 115.00(9) . . ?
O1 Tb1 N1 64.76(9) . . ?
O3 Tb1 N1 72.05(9) . . ?
O8 Tb1 N1 68.88(9) . . ?
O7 Tb1 N1 142.99(9) . . ?
N3 Tb1 N1 117.63(9) . . ?
O5 Tb1 N2 74.23(9) . . ?
O1 Tb1 N2 126.91(9) . . ?
O3 Tb1 N2 72.81(9) . . ?
O8 Tb1 N2 88.75(9) . . ?
O7 Tb1 N2 85.99(9) . . ?
N3 Tb1 N2 133.54(9) . . ?
N1 Tb1 N2 62.26(9) . . ?
O5 Tb1 N4 78.86(9) . . ?
O1 Tb1 N4 75.80(9) . . ?
O3 Tb1 N4 127.77(9) . . ?
O8 Tb1 N4 82.88(9) . . ?
O7 Tb1 N4 81.01(9) . . ?
N3 Tb1 N4 63.02(9) . . ?
N1 Tb1 N4 135.75(9) . . ?
N2 Tb1 N4 152.83(9) . . ?
C8 S1 C7 88.81(19) . . ?
C21 S2 C20 89.17(18) . . ?
C39 S3 C33 89.03(19) . . ?
C1 O1 Tb1 126.9(2) . . ?
C14 O3 Tb1 126.9(2) . . ?
C27 O5 Tb1 153.7(3) . . ?
Tb1 O7 H7A 131(2) . . ?
Tb1 O7 H7B 119(2) . . ?
H7A O7 H7B 109(3) . . ?
Tb1 O8 H8A 113(2) . . ?
Tb1 O8 H8B 136(2) . . ?
H8A O8 H8B 110(3) . . ?
C6 N1 C2 118.1(3) . . ?
C6 N1 Tb1 124.6(2) . . ?
C2 N1 Tb1 117.1(2) . . ?
C7 N2 C13 109.8(3) . . ?
C7 N2 Tb1 116.5(2) . . ?
C13 N2 Tb1 133.7(2) . . ?
C19 N3 C15 118.3(3) . . ?
C19 N3 Tb1 124.1(2) . . ?
C15 N3 Tb1 117.7(2) . . ?
C20 N4 C26 109.6(3) . . ?
C20 N4 Tb1 115.1(2) . . ?
C26 N4 Tb1 134.5(2) . . ?
C28 N5 C32 117.3(3) . . ?
C33 N6 C34 109.9(3) . . ?
O2 C1 O1 126.3(4) . . ?
O2 C1 C2 117.5(4) . . ?
O1 C1 C2 116.3(3) . . ?
N1 C2 C3 122.6(4) . . ?
N1 C2 C1 114.5(3) . . ?
C3 C2 C1 123.0(4) . . ?
C4 C3 C2 119.1(4) . . ?
C4 C3 H3 120.5 . . ?
C2 C3 H3 120.5 . . ?
C3 C4 C5 119.0(4) . . ?
C3 C4 H4 120.5 . . ?
C5 C4 H4 120.5 . . ?
C4 C5 C6 118.6(4) . . ?
C4 C5 H5 120.7 . . ?
C6 C5 H5 120.7 . . ?
N1 C6 C5 122.7(4) . . ?
N1 C6 C7 114.0(3) . . ?
C5 C6 C7 123.3(4) . . ?
N2 C7 C6 122.4(3) . . ?
N2 C7 S1 117.0(3) . . ?
C6 C7 S1 120.5(3) . . ?
C9 C8 C13 122.1(4) . . ?
C9 C8 S1 127.9(3) . . ?
C13 C8 S1 110.0(3) . . ?
C10 C9 C8 117.6(4) . . ?
C10 C9 H9 121.2 . . ?
C8 C9 H9 121.2 . . ?
C9 C10 C11 121.1(4) . . ?
C9 C10 H10 119.5 . . ?
C11 C10 H10 119.5 . . ?
C12 C11 C10 121.5(4) . . ?
C12 C11 H11 119.3 . . ?
C10 C11 H11 119.3 . . ?
C11 C12 C13 118.7(4) . . ?
C11 C12 H12 120.7 . . ?
C13 C12 H12 120.7 . . ?
C12 C13 N2 126.6(4) . . ?
C12 C13 C8 119.1(3) . . ?
N2 C13 C8 114.4(3) . . ?
O4 C14 O3 125.7(4) . . ?
O4 C14 C15 118.0(3) . . ?
O3 C14 C15 116.3(3) . . ?
N3 C15 C16 122.7(3) . . ?
N3 C15 C14 114.2(3) . . ?
C16 C15 C14 123.1(3) . . ?
C17 C16 C15 119.0(3) . . ?
C17 C16 H16 120.5 . . ?
C15 C16 H16 120.5 . . ?
C16 C17 C18 118.7(4) . . ?
C16 C17 H17 120.7 . . ?
C18 C17 H17 120.7 . . ?
C19 C18 C17 119.2(4) . . ?
C19 C18 H18 120.4 . . ?
C17 C18 H18 120.4 . . ?
N3 C19 C18 122.2(3) . . ?
N3 C19 C20 114.7(3) . . ?
C18 C19 C20 123.1(3) . . ?
N4 C20 C19 122.8(3) . . ?
N4 C20 S2 116.5(3) . . ?
C19 C20 S2 120.6(3) . . ?
C22 C21 C26 122.5(3) . . ?
C22 C21 S2 127.6(3) . . ?
C26 C21 S2 109.9(3) . . ?
C23 C22 C21 117.6(4) . . ?
C23 C22 H22 121.2 . . ?
C21 C22 H22 121.2 . . ?
C22 C23 C24 120.8(3) . . ?
C22 C23 H23 119.6 . . ?
C24 C23 H23 119.6 . . ?
C25 C24 C23 121.4(4) . . ?
C25 C24 H24 119.3 . . ?
C23 C24 H24 119.3 . . ?
C24 C25 C26 118.5(4) . . ?
C24 C25 H25 120.7 . . ?
C26 C25 H25 120.7 . . ?
N4 C26 C21 114.8(3) . . ?
N4 C26 C25 126.1(3) . . ?
C21 C26 C25 119.1(3) . . ?
O6 C27 O5 125.2(4) . . ?
O6 C27 C28 119.9(3) . . ?
O5 C27 C28 114.9(3) . . ?
N5 C28 C29 123.2(3) . . ?
N5 C28 C27 115.1(3) . . ?
C29 C28 C27 121.7(4) . . ?
C28 C29 C30 118.6(4) . . ?
C28 C29 H29 120.7 . . ?
C30 C29 H29 120.7 . . ?
C31 C30 C29 119.2(4) . . ?
C31 C30 H30 120.4 . . ?
C29 C30 H30 120.4 . . ?
C30 C31 C32 118.6(4) . . ?
C30 C31 H31 120.7 . . ?
C32 C31 H31 120.7 . . ?
N5 C32 C31 123.1(4) . . ?
N5 C32 C33 114.4(3) . . ?
C31 C32 C33 122.5(3) . . ?
N6 C33 C32 125.5(4) . . ?
N6 C33 S3 116.3(3) . . ?
C32 C33 S3 118.2(3) . . ?
N6 C34 C39 115.8(3) . . ?
N6 C34 C35 125.7(4) . . ?
C39 C34 C35 118.5(4) . . ?
C36 C35 C34 119.1(4) . . ?
C36 C35 H35 120.4 . . ?
C34 C35 H35 120.4 . . ?
C35 C36 C37 121.2(4) . . ?
C35 C36 H36 119.4 . . ?
C37 C36 H36 119.4 . . ?
C38 C37 C36 121.3(4) . . ?
C38 C37 H37 119.3 . . ?
C36 C37 H37 119.3 . . ?
C37 C38 C39 117.3(4) . . ?
C37 C38 H38 121.3 . . ?
C39 C38 H38 121.3 . . ?
C38 C39 C34 122.4(4) . . ?
C38 C39 S3 128.6(3) . . ?
C34 C39 S3 109.0(3) . . ?
C41 C40 H40A 109.5 . . ?
C41 C40 H40B 109.5 . . ?
H40A C40 H40B 109.5 . . ?
C41 C40 H40C 109.5 . . ?
H40A C40 H40C 109.5 . . ?
H40B C40 H40C 109.5 . . ?
O9 C41 C40 110.0(4) . . ?
O9 C41 H41A 109.7 . . ?
C40 C41 H41A 109.7 . . ?
O9 C41 H41B 109.7 . . ?
C40 C41 H41B 109.7 . . ?
H41A C41 H41B 108.2 . . ?
C41 O9 H9A 109.5 . . ?
H10A O10 H10B 100(3) . . ?

loop_
_geom_bond_atom_site_label_1
_geom_bond_atom_site_label_2
_geom_bond_distance
_geom_bond_site_symmetry_2
_geom_bond_publ_flag
Tb1 O5 2.335(2) . ?
Tb1 O1 2.345(3) . ?
Tb1 O3 2.356(2) . ?
Tb1 O8 2.407(3) . ?
Tb1 O7 2.423(3) . ?
Tb1 N3 2.549(3) . ?
Tb1 N1 2.567(3) . ?
Tb1 N2 2.701(3) . ?
Tb1 N4 2.711(3) . ?
S1 C8 1.736(4) . ?
S1 C7 1.739(4) . ?
S2 C21 1.729(4) . ?
S2 C20 1.741(4) . ?
S3 C39 1.742(4) . ?
S3 C33 1.746(4) . ?
O1 C1 1.275(5) . ?
O2 C1 1.244(4) . ?
O3 C14 1.263(4) . ?
O4 C14 1.254(4) . ?
O5 C27 1.265(4) . ?
O6 C27 1.254(5) . ?
O7 H7A 0.98(2) . ?
O7 H7B 0.99(2) . ?
O8 H8A 0.97(2) . ?
O8 H8B 0.98(2) . ?
N1 C6 1.343(5) . ?
N1 C2 1.343(5) . ?
N2 C7 1.310(5) . ?
N2 C13 1.404(5) . ?
N3 C19 1.347(5) . ?
N3 C15 1.349(4) . ?
N4 C20 1.314(5) . ?
N4 C26 1.405(4) . ?
N5 C28 1.348(5) . ?
N5 C32 1.350(4) . ?
N6 C33 1.309(5) . ?
N6 C34 1.388(5) . ?
C1 C2 1.516(5) . ?
C2 C3 1.391(6) . ?
C3 C4 1.381(6) . ?
C3 H3 0.9500 . ?
C4 C5 1.387(6) . ?
C4 H4 0.9500 . ?
C5 C6 1.396(6) . ?
C5 H5 0.9500 . ?
C6 C7 1.472(5) . ?
C8 C9 1.395(5) . ?
C8 C13 1.414(5) . ?
C9 C10 1.377(6) . ?
C9 H9 0.9500 . ?
C10 C11 1.398(6) . ?
C10 H10 0.9500 . ?
C11 C12 1.386(5) . ?
C11 H11 0.9500 . ?
C12 C13 1.393(5) . ?
C12 H12 0.9500 . ?
C14 C15 1.514(5) . ?
C15 C16 1.388(5) . ?
C16 C17 1.387(6) . ?
C16 H16 0.9500 . ?
C17 C18 1.393(5) . ?
C17 H17 0.9500 . ?
C18 C19 1.392(5) . ?
C18 H18 0.9500 . ?
C19 C20 1.472(5) . ?
C21 C22 1.404(5) . ?
C21 C26 1.405(5) . ?
C22 C23 1.386(5) . ?
C22 H22 0.9500 . ?
C23 C24 1.407(6) . ?
C23 H23 0.9500 . ?
C24 C25 1.395(5) . ?
C24 H24 0.9500 . ?
C25 C26 1.408(5) . ?
C25 H25 0.9500 . ?
C27 C28 1.523(5) . ?
C28 C29 1.390(5) . ?
C29 C30 1.397(6) . ?
C29 H29 0.9500 . ?
C30 C31 1.375(6) . ?
C30 H30 0.9500 . ?
C31 C32 1.402(5) . ?
C31 H31 0.9500 . ?
C32 C33 1.473(5) . ?
C34 C39 1.406(5) . ?
C34 C35 1.411(5) . ?
C35 C36 1.382(6) . ?
C35 H35 0.9500 . ?
C36 C37 1.390(6) . ?
C36 H36 0.9500 . ?
C37 C38 1.389(6) . ?
C37 H37 0.9500 . ?
C38 C39 1.397(6) . ?
C38 H38 0.9500 . ?
C40 C41 1.514(7) . ?
C40 H40A 0.9800 . ?
C40 H40B 0.9800 . ?
C40 H40C 0.9800 . ?
C41 O9 1.431(6) . ?
C41 H41A 0.9900 . ?
C41 H41B 0.9900 . ?
O9 H9A 0.8400 . ?
O10 H10A 1.05(2) . ?
O10 H10B 1.05(2) . ?

loop_
_geom_hbond_atom_site_label_D
_geom_hbond_atom_site_label_H
_geom_hbond_atom_site_label_A
_geom_hbond_distance_DH
_geom_hbond_distance_HA
_geom_hbond_distance_DA
_geom_hbond_angle_DHA
_geom_hbond_site_symmetry_A
O7 H7A O4 0.98(2) 1.71(2) 2.690(3) 173(4) 2_666
O7 H7B O6 0.99(2) 1.94(3) 2.847(4) 151(3) .
O8 H8A N5 0.97(2) 2.43(2) 3.383(4) 167(4) .
O8 H8A S3 0.97(2) 2.69(4) 3.264(3) 118(3) .
O8 H8B O2 0.98(2) 1.66(2) 2.635(4) 170(4) 2_556
O9 H9A O4 0.84 1.98 2.805(4) 168.7 1_544
O10 H10A O6 1.05(2) 1.90(2) 2.950(6) 176(6) .
O10 H10B O6 1.05(2) 1.71(3) 2.747(5) 169(6) 2_655

loop_
_geom_torsion_atom_site_label_1
_geom_torsion_atom_site_label_2
_geom_torsion_atom_site_label_3
_geom_torsion_atom_site_label_4
_geom_torsion
_geom_torsion_site_symmetry_1
_geom_torsion_site_symmetry_2
_geom_torsion_site_symmetry_3
_geom_torsion_site_symmetry_4
_geom_torsion_publ_flag
O5 Tb1 O1 C1 94.9(3) . . . . ?
O3 Tb1 O1 C1 -77.1(3) . . . . ?
O8 Tb1 O1 C1 67.0(3) . . . . ?
O7 Tb1 O1 C1 -151.0(3) . . . . ?
N3 Tb1 O1 C1 -140.9(3) . . . . ?
N1 Tb1 O1 C1 -6.2(3) . . . . ?
N2 Tb1 O1 C1 -10.0(3) . . . . ?
N4 Tb1 O1 C1 153.2(3) . . . . ?
O5 Tb1 O3 C14 121.7(3) . . . . ?
O1 Tb1 O3 C14 -66.7(3) . . . . ?
O8 Tb1 O3 C14 -131.0(3) . . . . ?
O7 Tb1 O3 C14 75.2(3) . . . . ?
N3 Tb1 O3 C14 3.1(3) . . . . ?
N1 Tb1 O3 C14 -130.6(3) . . . . ?
N2 Tb1 O3 C14 163.7(3) . . . . ?
N4 Tb1 O3 C14 3.9(3) . . . . ?
O1 Tb1 O5 C27 138.7(6) . . . . ?
O3 Tb1 O5 C27 -53.1(6) . . . . ?
O8 Tb1 O5 C27 168.9(6) . . . . ?
O7 Tb1 O5 C27 -3.1(6) . . . . ?
N3 Tb1 O5 C27 38.5(6) . . . . ?
N1 Tb1 O5 C27 -143.0(6) . . . . ?
N2 Tb1 O5 C27 -94.7(6) . . . . ?
N4 Tb1 O5 C27 81.4(6) . . . . ?
O5 Tb1 N1 C6 51.4(3) . . . . ?
O1 Tb1 N1 C6 -179.4(3) . . . . ?
O3 Tb1 N1 C6 -82.5(3) . . . . ?
O8 Tb1 N1 C6 97.3(3) . . . . ?
O7 Tb1 N1 C6 -36.9(3) . . . . ?
N3 Tb1 N1 C6 -130.0(3) . . . . ?
N2 Tb1 N1 C6 -2.9(2) . . . . ?
N4 Tb1 N1 C6 151.3(2) . . . . ?
O5 Tb1 N1 C2 -123.8(2) . . . . ?
O1 Tb1 N1 C2 5.4(2) . . . . ?
O3 Tb1 N1 C2 102.3(2) . . . . ?
O8 Tb1 N1 C2 -77.9(2) . . . . ?
O7 Tb1 N1 C2 147.9(2) . . . . ?
N3 Tb1 N1 C2 54.9(3) . . . . ?
N2 Tb1 N1 C2 -178.1(3) . . . . ?
N4 Tb1 N1 C2 -23.8(3) . . . . ?
O5 Tb1 N2 C7 -129.6(3) . . . . ?
O1 Tb1 N2 C7 4.4(3) . . . . ?
O3 Tb1 N2 C7 78.9(2) . . . . ?
O8 Tb1 N2 C7 -66.2(2) . . . . ?
O7 Tb1 N2 C7 160.8(2) . . . . ?
N3 Tb1 N2 C7 103.4(3) . . . . ?
N1 Tb1 N2 C7 0.5(2) . . . . ?
N4 Tb1 N2 C7 -137.9(2) . . . . ?
O5 Tb1 N2 C13 53.2(3) . . . . ?
O1 Tb1 N2 C13 -172.7(3) . . . . ?
O3 Tb1 N2 C13 -98.3(3) . . . . ?
O8 Tb1 N2 C13 116.7(3) . . . . ?
O7 Tb1 N2 C13 -16.3(3) . . . . ?
N3 Tb1 N2 C13 -73.7(3) . . . . ?
N1 Tb1 N2 C13 -176.6(3) . . . . ?
N4 Tb1 N2 C13 45.0(4) . . . . ?
O5 Tb1 N3 C19 48.6(3) . . . . ?
O1 Tb1 N3 C19 -83.3(3) . . . . ?
O3 Tb1 N3 C19 179.3(3) . . . . ?
O8 Tb1 N3 C19 -42.0(3) . . . . ?
O7 Tb1 N3 C19 89.9(3) . . . . ?
N1 Tb1 N3 C19 -129.9(3) . . . . ?
N2 Tb1 N3 C19 153.3(3) . . . . ?
N4 Tb1 N3 C19 0.0(3) . . . . ?
O5 Tb1 N3 C15 -130.9(2) . . . . ?
O1 Tb1 N3 C15 97.2(3) . . . . ?
O3 Tb1 N3 C15 -0.2(2) . . . . ?
O8 Tb1 N3 C15 138.5(2) . . . . ?
O7 Tb1 N3 C15 -89.6(3) . . . . ?
N1 Tb1 N3 C15 50.6(3) . . . . ?
N2 Tb1 N3 C15 -26.2(3) . . . . ?
N4 Tb1 N3 C15 -179.5(3) . . . . ?
O5 Tb1 N4 C20 -145.3(3) . . . . ?
O1 Tb1 N4 C20 73.0(3) . . . . ?
O3 Tb1 N4 C20 -3.6(3) . . . . ?
O8 Tb1 N4 C20 149.7(3) . . . . ?
O7 Tb1 N4 C20 -74.9(3) . . . . ?
N3 Tb1 N4 C20 -2.8(2) . . . . ?
N1 Tb1 N4 C20 100.1(3) . . . . ?
N2 Tb1 N4 C20 -137.3(3) . . . . ?
O5 Tb1 N4 C26 46.5(3) . . . . ?
O1 Tb1 N4 C26 -95.1(3) . . . . ?
O3 Tb1 N4 C26 -171.7(3) . . . . ?
O8 Tb1 N4 C26 -18.5(3) . . . . ?
O7 Tb1 N4 C26 117.0(3) . . . . ?
N3 Tb1 N4 C26 -170.9(3) . . . . ?
N1 Tb1 N4 C26 -68.0(3) . . . . ?
N2 Tb1 N4 C26 54.6(4) . . . . ?
Tb1 O1 C1 O2 -175.4(3) . . . . ?
Tb1 O1 C1 C2 6.1(4) . . . . ?
C6 N1 C2 C3 0.0(5) . . . . ?
Tb1 N1 C2 C3 175.5(3) . . . . ?
C6 N1 C2 C1 179.7(3) . . . . ?
Tb1 N1 C2 C1 -4.8(4) . . . . ?
O2 C1 C2 N1 -178.8(3) . . . . ?
O1 C1 C2 N1 -0.1(5) . . . . ?
O2 C1 C2 C3 0.9(5) . . . . ?
O1 C1 C2 C3 179.6(3) . . . . ?
N1 C2 C3 C4 0.0(6) . . . . ?
C1 C2 C3 C4 -179.7(4) . . . . ?
C2 C3 C4 C5 -0.3(7) . . . . ?
C3 C4 C5 C6 0.6(7) . . . . ?
C2 N1 C6 C5 0.3(5) . . . . ?
Tb1 N1 C6 C5 -174.8(3) . . . . ?
C2 N1 C6 C7 179.8(3) . . . . ?
Tb1 N1 C6 C7 4.7(4) . . . . ?
C4 C5 C6 N1 -0.6(6) . . . . ?
C4 C5 C6 C7 180.0(4) . . . . ?
C13 N2 C7 C6 179.4(3) . . . . ?
Tb1 N2 C7 C6 1.6(4) . . . . ?
C13 N2 C7 S1 -0.3(4) . . . . ?
Tb1 N2 C7 S1 -178.05(14) . . . . ?
N1 C6 C7 N2 -4.0(5) . . . . ?
C5 C6 C7 N2 175.4(4) . . . . ?
N1 C6 C7 S1 175.6(2) . . . . ?
C5 C6 C7 S1 -4.9(5) . . . . ?
C8 S1 C7 N2 1.0(3) . . . . ?
C8 S1 C7 C6 -178.7(3) . . . . ?
C7 S1 C8 C9 179.4(4) . . . . ?
C7 S1 C8 C13 -1.3(3) . . . . ?
C13 C8 C9 C10 -0.1(6) . . . . ?
S1 C8 C9 C10 179.1(3) . . . . ?
C8 C9 C10 C11 -0.5(7) . . . . ?
C9 C10 C11 C12 0.7(7) . . . . ?
C10 C11 C12 C13 -0.3(6) . . . . ?
C11 C12 C13 N2 179.3(4) . . . . ?
C11 C12 C13 C8 -0.3(5) . . . . ?
C7 N2 C13 C12 179.5(3) . . . . ?
Tb1 N2 C13 C12 -3.2(5) . . . . ?
C7 N2 C13 C8 -0.8(4) . . . . ?
Tb1 N2 C13 C8 176.4(2) . . . . ?
C9 C8 C13 C12 0.5(6) . . . . ?
S1 C8 C13 C12 -178.8(3) . . . . ?
C9 C8 C13 N2 -179.2(4) . . . . ?
S1 C8 C13 N2 1.5(4) . . . . ?
Tb1 O3 C14 O4 174.0(3) . . . . ?
Tb1 O3 C14 C15 -5.3(5) . . . . ?
C19 N3 C15 C16 -0.2(5) . . . . ?
Tb1 N3 C15 C16 179.4(3) . . . . ?
C19 N3 C15 C14 178.5(3) . . . . ?
Tb1 N3 C15 C14 -1.9(4) . . . . ?
O4 C14 C15 N3 -174.9(3) . . . . ?
O3 C14 C15 N3 4.4(5) . . . . ?
O4 C14 C15 C16 3.8(6) . . . . ?
O3 C14 C15 C16 -176.9(4) . . . . ?
N3 C15 C16 C17 -0.8(6) . . . . ?
C14 C15 C16 C17 -179.3(4) . . . . ?
C15 C16 C17 C18 1.2(6) . . . . ?
C16 C17 C18 C19 -0.8(6) . . . . ?
C15 N3 C19 C18 0.6(5) . . . . ?
Tb1 N3 C19 C18 -178.9(3) . . . . ?
C15 N3 C19 C20 -178.0(3) . . . . ?
Tb1 N3 C19 C20 2.5(4) . . . . ?
C17 C18 C19 N3 -0.1(6) . . . . ?
C17 C18 C19 C20 178.4(4) . . . . ?
C26 N4 C20 C19 176.6(3) . . . . ?
Tb1 N4 C20 C19 5.5(5) . . . . ?
C26 N4 C20 S2 0.5(4) . . . . ?
Tb1 N4 C20 S2 -170.56(16) . . . . ?
N3 C19 C20 N4 -5.5(5) . . . . ?
C18 C19 C20 N4 175.9(4) . . . . ?
N3 C19 C20 S2 170.4(3) . . . . ?
C18 C19 C20 S2 -8.2(5) . . . . ?
C21 S2 C20 N4 0.2(3) . . . . ?
C21 S2 C20 C19 -175.9(3) . . . . ?
C20 S2 C21 C22 177.5(4) . . . . ?
C20 S2 C21 C26 -0.8(3) . . . . ?
C26 C21 C22 C23 0.0(6) . . . . ?
S2 C21 C22 C23 -178.2(3) . . . . ?
C21 C22 C23 C24 -1.1(6) . . . . ?
C22 C23 C24 C25 0.4(6) . . . . ?
C23 C24 C25 C26 1.5(6) . . . . ?
C20 N4 C26 C21 -1.2(5) . . . . ?
Tb1 N4 C26 C21 167.4(3) . . . . ?
C20 N4 C26 C25 179.9(4) . . . . ?
Tb1 N4 C26 C25 -11.5(6) . . . . ?
C22 C21 C26 N4 -177.1(4) . . . . ?
S2 C21 C26 N4 1.3(4) . . . . ?
C22 C21 C26 C25 1.9(6) . . . . ?
S2 C21 C26 C25 -179.6(3) . . . . ?
C24 C25 C26 N4 176.3(4) . . . . ?
C24 C25 C26 C21 -2.6(6) . . . . ?
Tb1 O5 C27 O6 -2.5(9) . . . . ?
Tb1 O5 C27 C28 176.5(4) . . . . ?
C32 N5 C28 C29 -1.0(6) . . . . ?
C32 N5 C28 C27 179.6(3) . . . . ?
O6 C27 C28 N5 -159.8(4) . . . . ?
O5 C27 C28 N5 21.2(5) . . . . ?
O6 C27 C28 C29 20.7(6) . . . . ?
O5 C27 C28 C29 -158.3(4) . . . . ?
N5 C28 C29 C30 -0.6(6) . . . . ?
C27 C28 C29 C30 178.8(4) . . . . ?
C28 C29 C30 C31 1.4(6) . . . . ?
C29 C30 C31 C32 -0.6(6) . . . . ?
C28 N5 C32 C31 1.8(5) . . . . ?
C28 N5 C32 C33 -179.0(3) . . . . ?
C30 C31 C32 N5 -1.0(6) . . . . ?
C30 C31 C32 C33 179.9(4) . . . . ?
C34 N6 C33 C32 179.3(3) . . . . ?
C34 N6 C33 S3 -0.6(4) . . . . ?
N5 C32 C33 N6 180.0(4) . . . . ?
C31 C32 C33 N6 -0.8(6) . . . . ?
N5 C32 C33 S3 -0.2(4) . . . . ?
C31 C32 C33 S3 179.0(3) . . . . ?
C39 S3 C33 N6 1.1(3) . . . . ?
C39 S3 C33 C32 -178.8(3) . . . . ?
C33 N6 C34 C39 -0.4(5) . . . . ?
C33 N6 C34 C35 177.9(4) . . . . ?
N6 C34 C35 C36 -179.3(4) . . . . ?
C39 C34 C35 C36 -1.0(6) . . . . ?
C34 C35 C36 C37 -0.8(6) . . . . ?
C35 C36 C37 C38 1.7(7) . . . . ?
C36 C37 C38 C39 -0.8(7) . . . . ?
C37 C38 C39 C34 -1.1(7) . . . . ?
C37 C38 C39 S3 178.0(4) . . . . ?
N6 C34 C39 C38 -179.6(4) . . . . ?
C35 C34 C39 C38 2.0(6) . . . . ?
N6 C34 C39 S3 1.2(4) . . . . ?
C35 C34 C39 S3 -177.2(3) . . . . ?
C33 S3 C39 C38 179.7(4) . . . . ?
C33 S3 C39 C34 -1.2(3) . . . . ?
